data_4328324
loop_
_publ_author_name
'Alex McSkimming'
'Graham E. Ball'
'Mohan M. Bhadbhade'
'Stephen B. Colbran'

_publ_section_title
;
 Rhodium Complexes of a Chelating Ligand with Imidazol-2-ylidene and
 Pyridin-2-ylidene Donors: The Effect of C-Metalation of Nicotinamide
 Groups on Uptake of Hydride Ion
;
_journal_name_full 'Inorganic Chemistry'
_journal_page_first 2191
_journal_page_last 2203
_journal_paper_doi 10.1021/ic202164v
_journal_volume 51
_journal_year 2012
_chemical_formula_sum 'C42 H56 Cl8 I2 N8 O6 Rh2'
_chemical_formula_weight 1512.17
_chemical_name_systematic
; 
 ? 
;
_space_group_IT_number 14
_symmetry_cell_setting monoclinic
_symmetry_space_group_name_Hall '-P 2ybc'
_symmetry_space_group_name_H-M 'P 1 21/c 1'
_atom_sites_solution_hydrogens geom
_atom_sites_solution_primary direct
_atom_sites_solution_secondary difmap
_audit_creation_method SHELXL-97
_cell_angle_alpha 90.00
_cell_angle_beta 102.645(3)
_cell_angle_gamma 90.00
_cell_formula_units_Z 4
_cell_length_a 15.846(2)
_cell_length_b 27.020(3)
_cell_length_c 14.0385(18)
_cell_measurement_reflns_used 1851
_cell_measurement_temperature 150(2)
_cell_measurement_theta_max 23.459
_cell_measurement_theta_min 2.636
_cell_volume 5864.9(12)
_computing_cell_refinement '<i>APEX2 </i>(Bruker, 2007)'
_computing_data_collection '<i>APEX2 </i>(Bruker, 2007)'
_computing_data_reduction '<i>APEX2 </i>(Bruker, 2007)'
_computing_molecular_graphics '<i>SHELXTL-Plus</i> (Sheldrick, 2008)'
_computing_structure_refinement '<i>SHELXL-97</i> (Sheldrick, 2008)'
_computing_structure_solution '<i>SHELXS-97</i> (Sheldrick, 2008)'
_diffrn_ambient_temperature 150(2)
_diffrn_measured_fraction_theta_full 0.991
_diffrn_measured_fraction_theta_max 0.991
_diffrn_measurement_device_type 'Bruker kappa APEXII CCD Diffractometer'
_diffrn_measurement_method '\f scans, and \w scans with \k offsets'
_diffrn_radiation_monochromator graphite
_diffrn_radiation_source 'fine-focus sealed tube'
_diffrn_radiation_type MoK\a
_diffrn_radiation_wavelength 0.71073
_diffrn_reflns_av_R_equivalents 0.1615
_diffrn_reflns_av_sigmaI/netI 0.1969
_diffrn_reflns_limit_h_max 18
_diffrn_reflns_limit_h_min -18
_diffrn_reflns_limit_k_max 31
_diffrn_reflns_limit_k_min -27
_diffrn_reflns_limit_l_max 16
_diffrn_reflns_limit_l_min -16
_diffrn_reflns_number 42800
_diffrn_reflns_theta_full 25.00
_diffrn_reflns_theta_max 25.00
_diffrn_reflns_theta_min 1.91
_exptl_absorpt_coefficient_mu 2.028
_exptl_absorpt_correction_T_max 0.9454
_exptl_absorpt_correction_T_min 0.7900
_exptl_absorpt_correction_type multi-scan
_exptl_absorpt_process_details 'SADABS (Bruker, 2001)'
_exptl_crystal_colour 'Orange red'
_exptl_crystal_density_diffrn 1.713
_exptl_crystal_description 'Thin plates'
_exptl_crystal_F_000 2976
_exptl_crystal_size_max 0.12
_exptl_crystal_size_mid 0.08
_exptl_crystal_size_min 0.03
_refine_diff_density_max 1.603
_refine_diff_density_min -1.206
_refine_diff_density_rms 0.200
_refine_ls_extinction_method none
_refine_ls_goodness_of_fit_ref 0.892
_refine_ls_hydrogen_treatment constr
_refine_ls_matrix_type full
_refine_ls_number_parameters 629
_refine_ls_number_reflns 10238
_refine_ls_number_restraints 14
_refine_ls_restrained_S_all 0.892
_refine_ls_R_factor_all 0.1650
_refine_ls_R_factor_gt 0.0663
_refine_ls_shift/su_max 0.001
_refine_ls_shift/su_mean 0.000
_refine_ls_structure_factor_coef Fsqd
_refine_ls_weighting_details 'calc w=1/[\s^2^(Fo^2^)+(0.1000P)^2^+0.0356P] where P=(Fo^2^+2Fc^2^)/3'
_refine_ls_weighting_scheme calc
_refine_ls_wR_factor_gt 0.1405
_refine_ls_wR_factor_ref 0.1928
_reflns_number_gt 5167
_reflns_number_total 10238
_reflns_threshold_expression >2sigma(I)
_cod_data_source_file ic202164v_si_004.cif
_cod_data_source_block alex6_reprocess
_cod_original_cell_volume 5865.0(12)
_cod_database_code 4328324

loop_
_symmetry_equiv_pos_as_xyz
'x, y, z'
'-x, y+1/2, -z+1/2'
'-x, -y, -z'
'x, -y-1/2, z-1/2'

loop_
_atom_site_label
_atom_site_type_symbol
_atom_site_fract_x
_atom_site_fract_y
_atom_site_fract_z
_atom_site_U_iso_or_equiv
_atom_site_adp_type
_atom_site_occupancy
_atom_site_symmetry_multiplicity
_atom_site_calc_flag
_atom_site_refinement_flags
C1R1 C 0.7949(12) 0.1467(7) 0.2374(11) 0.069(6) Uani 1 1 d .
H1R1 H 0.7932 0.1155 0.2737 0.083 Uiso 1 1 calc R
H1R2 H 0.8564 0.1563 0.2450 0.083 Uiso 1 1 calc R
Cl1R Cl 0.7510(3) 0.13657(16) 0.1161(3) 0.0613(13) Uani 1 1 d .
Cl2R Cl 0.7425(4) 0.1919(2) 0.2876(4) 0.0939(19) Uani 1 1 d .
C1S C 0.7028(16) 0.9686(9) 0.248(2) 0.111(9) Uiso 1 1 d .
Cl1S Cl 0.6818(14) 0.9779(8) 0.3738(18) 0.082(6) Uiso 0.33 1 d P
Cl2S Cl 0.6674(9) 1.0082(5) 0.1335(11) 0.058(4) Uiso 0.33 1 d P
Cl4T Cl 0.6684(10) 1.0411(5) 0.2682(13) 0.070(4) Uiso 0.33 1 d P
Cl3T Cl 0.6964(12) 0.9857(7) 0.3294(16) 0.078(6) Uiso 0.33 1 d P
Cl1T Cl 0.6674(9) 0.9664(5) 0.4086(11) 0.042(4) Uiso 0.33 1 d P
Cl3X Cl 0.6628(11) 1.0263(6) 0.1967(15) 0.081(5) Uiso 0.33 1 d P
Rh1A Rh 1.02975(6) 0.18291(3) 0.76845(7) 0.0149(3) Uani 1 1 d .
Rh1B Rh 1.04304(6) 0.08652(3) 0.75735(7) 0.0150(3) Uani 1 1 d .
I1 I 1.03445(6) 0.28683(3) 0.79546(6) 0.0235(2) Uani 1 1 d .
I2 I 1.07966(6) -0.01544(3) 0.77101(7) 0.0237(2) Uani 1 1 d .
O1A O 0.6203(6) 0.1170(4) 0.5761(8) 0.048(3) Uani 1 1 d .
N1A N 0.9931(6) 0.1879(3) 0.9741(7) 0.0145(19) Uani 1 1 d U
N2A N 0.8823(6) 0.1814(3) 0.8526(7) 0.014(2) Uani 1 1 d .
N4A N 0.5807(7) 0.1944(4) 0.5198(8) 0.027(3) Uani 1 1 d .
C1A C 0.9726(8) 0.1837(4) 0.8758(9) 0.0143(19) Uani 1 1 d U
C2A C 0.9179(9) 0.1858(4) 1.0102(10) 0.023(3) Uani 1 1 d .
H2A H 0.9161 0.1866 1.0773 0.028 Uiso 1 1 calc R
C3A C 0.8494(8) 0.1825(4) 0.9371(9) 0.017(3) Uani 1 1 d .
H3A H 0.7904 0.1811 0.9412 0.021 Uiso 1 1 calc R
C4A C 1.0788(8) 0.1958(5) 1.0329(9) 0.022(3) Uani 1 1 d .
H4A1 H 1.1063 0.1638 1.0524 0.033 Uiso 1 1 calc R
H4A2 H 1.0750 0.2148 1.0912 0.033 Uiso 1 1 calc R
H4A3 H 1.1134 0.2142 0.9949 0.033 Uiso 1 1 calc R
C5A C 0.8450(8) 0.1813(4) 0.7543(9) 0.018(3) Uani 1 1 d .
C6A C 0.9079(8) 0.1853(4) 0.6957(10) 0.018(3) Uani 1 1 d .
N3A N 0.8733(6) 0.1883(3) 0.5981(8) 0.019(3) Uani 1 1 d .
C8A C 0.7865(8) 0.1835(4) 0.5593(9) 0.020(3) Uani 1 1 d .
H8A H 0.7667 0.1844 0.4903 0.024 Uiso 1 1 calc R
C9A C 0.7273(9) 0.1775(4) 0.6160(11) 0.028(4) Uani 1 1 d .
C10A C 0.7580(7) 0.1779(4) 0.7170(9) 0.016(3) Uani 1 1 d .
H10A H 0.7189 0.1759 0.7594 0.019 Uiso 1 1 calc R
C11A C 0.9291(8) 0.1930(4) 0.5283(10) 0.022(3) Uani 1 1 d .
H11A H 0.9806 0.2123 0.5576 0.032 Uiso 1 1 calc R
H11B H 0.8974 0.2098 0.4693 0.032 Uiso 1 1 calc R
H11C H 0.9467 0.1600 0.5110 0.032 Uiso 1 1 calc R
C12A C 0.6367(9) 0.1619(5) 0.5716(10) 0.029(4) Uani 1 1 d .
C13A C 0.6016(10) 0.2489(5) 0.5257(13) 0.043(4) Uani 1 1 d .
C14A C 0.5325(11) 0.2760(6) 0.5682(15) 0.077(7) Uani 1 1 d .
H14A H 0.5459 0.3114 0.5736 0.115 Uiso 1 1 calc R
H14B H 0.5322 0.2627 0.6330 0.115 Uiso 1 1 calc R
H14C H 0.4755 0.2711 0.5251 0.115 Uiso 1 1 calc R
C15A C 0.6080(10) 0.2686(5) 0.4292(14) 0.057(5) Uani 1 1 d .
H15A H 0.6527 0.2504 0.4053 0.086 Uiso 1 1 calc R
H15B H 0.6233 0.3037 0.4353 0.086 Uiso 1 1 calc R
H15C H 0.5523 0.2646 0.3831 0.086 Uiso 1 1 calc R
C16A C 0.4980(8) 0.1790(5) 0.4547(11) 0.030(4) Uani 1 1 d .
C17A C 0.5146(11) 0.1441(6) 0.3773(13) 0.063(6) Uani 1 1 d .
H17A H 0.5475 0.1612 0.3358 0.094 Uiso 1 1 calc R
H17B H 0.4593 0.1327 0.3374 0.094 Uiso 1 1 calc R
H17C H 0.5477 0.1155 0.4083 0.094 Uiso 1 1 calc R
C18A C 0.4369(10) 0.1563(7) 0.5165(13) 0.069(6) Uani 1 1 d .
H18A H 0.4635 0.1264 0.5497 0.104 Uiso 1 1 calc R
H18B H 0.3813 0.1477 0.4735 0.104 Uiso 1 1 calc R
H18C H 0.4275 0.1805 0.5652 0.104 Uiso 1 1 calc R
O1B O 0.6767(6) 0.1135(3) 0.9112(7) 0.033(2) Uani 1 1 d .
N1B N 0.9655(6) 0.0688(3) 0.5384(7) 0.017(2) Uani 1 1 d .
N2B N 0.8776(6) 0.0697(3) 0.6359(7) 0.012(2) Uani 1 1 d .
N4B N 0.6130(7) 0.0465(3) 0.8297(8) 0.023(3) Uani 1 1 d .
C1B C 0.9621(9) 0.0753(4) 0.6334(10) 0.024(3) Uani 1 1 d .
C2B C 0.8808(8) 0.0603(4) 0.4832(10) 0.023(3) Uani 1 1 d .
H2B H 0.8652 0.0554 0.4146 0.028 Uiso 1 1 calc R
C3B C 0.8262(8) 0.0601(4) 0.5440(9) 0.018(3) Uani 1 1 d .
H3B H 0.7656 0.0547 0.5278 0.021 Uiso 1 1 calc R
C4B C 1.0419(8) 0.0690(4) 0.4971(10) 0.024(3) Uani 1 1 d .
H4B1 H 1.0923 0.0588 0.5471 0.037 Uiso 1 1 calc R
H4B2 H 1.0513 0.1024 0.4744 0.037 Uiso 1 1 calc R
H4B3 H 1.0336 0.0459 0.4420 0.037 Uiso 1 1 calc R
C5B C 0.8595(8) 0.0680(4) 0.7285(10) 0.019(3) Uani 1 1 d .
C6B C 0.9373(9) 0.0725(4) 0.8035(10) 0.022(3) Uani 1 1 d .
N3B N 0.9219(6) 0.0664(3) 0.8944(7) 0.013(2) Uani 1 1 d .
C8B C 0.8416(8) 0.0645(4) 0.9147(10) 0.018(3) Uani 1 1 d .
H8B H 0.8367 0.0635 0.9809 0.022 Uiso 1 1 calc R
C9B C 0.7686(8) 0.0642(4) 0.8432(9) 0.017(2) Uani 1 1 d U
C10B C 0.7794(8) 0.0646(4) 0.7451(9) 0.018(2) Uani 1 1 d U
H10B H 0.7307 0.0624 0.6921 0.021 Uiso 1 1 calc R
C11B C 0.9982(8) 0.0647(4) 0.9784(9) 0.020(3) Uani 1 1 d .
H11D H 0.9797 0.0535 1.0370 0.029 Uiso 1 1 calc R
H11E H 1.0237 0.0978 0.9897 0.029 Uiso 1 1 calc R
H11F H 1.0413 0.0416 0.9636 0.029 Uiso 1 1 calc R
C12B C 0.6825(9) 0.0753(5) 0.8654(10) 0.027(3) Uani 1 1 d .
C13B C 0.5258(9) 0.0623(5) 0.8376(11) 0.031(4) Uani 1 1 d .
C14B C 0.4975(9) 0.1091(5) 0.7790(11) 0.039(4) Uani 1 1 d .
H14D H 0.5351 0.1366 0.8069 0.059 Uiso 1 1 calc R
H14E H 0.4376 0.1168 0.7811 0.059 Uiso 1 1 calc R
H14F H 0.5018 0.1039 0.7111 0.059 Uiso 1 1 calc R
C15B C 0.5182(9) 0.0671(5) 0.9438(11) 0.041(4) Uani 1 1 d .
H15D H 0.5456 0.0384 0.9810 0.062 Uiso 1 1 calc R
H15E H 0.4570 0.0683 0.9467 0.062 Uiso 1 1 calc R
H15F H 0.5471 0.0974 0.9720 0.062 Uiso 1 1 calc R
C16B C 0.6230(9) -0.0025(4) 0.7829(10) 0.027(3) Uani 1 1 d .
C17B C 0.5955(9) -0.0438(4) 0.8414(10) 0.032(4) Uani 1 1 d .
H17D H 0.6258 -0.0407 0.9099 0.048 Uiso 1 1 calc R
H17E H 0.6099 -0.0757 0.8157 0.048 Uiso 1 1 calc R
H17F H 0.5330 -0.0420 0.8366 0.048 Uiso 1 1 calc R
C18B C 0.5730(9) -0.0011(5) 0.6767(11) 0.035(4) Uani 1 1 d .
H18D H 0.5108 -0.0006 0.6746 0.052 Uiso 1 1 calc R
H18E H 0.5871 -0.0306 0.6425 0.052 Uiso 1 1 calc R
H18F H 0.5891 0.0286 0.6449 0.052 Uiso 1 1 calc R
O1AB O 1.1018(5) 0.1836(3) 0.6567(6) 0.018(2) Uani 1 1 d .
O2AB O 1.1484(5) 0.1054(3) 0.6908(6) 0.019(2) Uani 1 1 d .
C1AB C 1.1503(8) 0.1467(4) 0.6509(9) 0.015(3) Uani 1 1 d .
C2AB C 1.2176(9) 0.1546(5) 0.5897(10) 0.034(4) Uani 1 1 d .
H2A1 H 1.2754 0.1484 0.6299 0.050 Uiso 1 1 calc R
H2A2 H 1.2142 0.1888 0.5658 0.050 Uiso 1 1 calc R
H2A3 H 1.2064 0.1318 0.5341 0.050 Uiso 1 1 calc R
O3AB O 1.1572(5) 0.1771(3) 0.8554(6) 0.0125(19) Uani 1 1 d .
O4AB O 1.1392(5) 0.0969(3) 0.8886(6) 0.0159(19) Uani 1 1 d .
C3AB C 1.1830(8) 0.1376(4) 0.8968(9) 0.018(3) Uani 1 1 d .
C4AB C 1.2713(8) 0.1360(4) 0.9650(10) 0.025(3) Uani 1 1 d .
H4A4 H 1.2858 0.1689 0.9934 0.037 Uiso 1 1 calc R
H4A5 H 1.3147 0.1261 0.9285 0.037 Uiso 1 1 calc R
H4A6 H 1.2708 0.1120 1.0173 0.037 Uiso 1 1 calc R
Cl1P Cl 0.3590(3) 0.22010(14) 0.7939(3) 0.0520(12) Uani 1 1 d .
Cl2P Cl 0.2811(3) 0.31402(15) 0.7269(4) 0.0691(15) Uani 1 1 d .
C1P C 0.2675(10) 0.2583(5) 0.7819(12) 0.044(4) Uani 1 1 d .
H1P1 H 0.2166 0.2410 0.7425 0.053 Uiso 1 1 calc R
H1P2 H 0.2560 0.2647 0.8473 0.053 Uiso 1 1 calc R
Cl1Q Cl 0.2193(3) 0.06294(15) 0.3703(3) 0.0539(12) Uani 1 1 d .
Cl2Q Cl 0.1700(2) 0.06803(13) 0.1580(3) 0.0398(10) Uani 1 1 d .
C1Q C 0.1436(10) 0.0843(5) 0.2683(12) 0.047(5) Uani 1 1 d .
H1Q1 H 0.0861 0.0705 0.2700 0.056 Uiso 1 1 calc R
H1Q2 H 0.1397 0.1208 0.2719 0.056 Uiso 1 1 calc R

loop_
_atom_site_aniso_label
_atom_site_aniso_U_11
_atom_site_aniso_U_22
_atom_site_aniso_U_33
_atom_site_aniso_U_23
_atom_site_aniso_U_13
_atom_site_aniso_U_12
C1R1 0.066(13) 0.117(16) 0.021(10) -0.029(10) 0.000(9) 0.038(12)
Cl1R 0.069(3) 0.067(3) 0.049(3) 0.000(2) 0.016(3) 0.001(2)
Cl2R 0.116(5) 0.105(4) 0.054(4) -0.013(3) 0.004(3) 0.031(4)
Rh1A 0.0146(5) 0.0137(5) 0.0159(6) 0.0006(4) 0.0027(5) -0.0005(4)
Rh1B 0.0162(6) 0.0130(5) 0.0168(6) -0.0005(4) 0.0053(5) -0.0003(4)
I1 0.0297(5) 0.0159(4) 0.0261(6) 0.0018(4) 0.0090(4) -0.0023(4)
I2 0.0316(5) 0.0167(4) 0.0246(6) 0.0004(4) 0.0098(4) 0.0017(4)
O1A 0.029(6) 0.034(6) 0.069(9) 0.006(6) -0.014(6) -0.012(5)
N1A 0.017(5) 0.011(4) 0.018(5) 0.001(4) 0.007(4) 0.000(3)
N2A 0.013(6) 0.022(6) 0.005(6) -0.003(5) 0.000(5) -0.003(5)
N4A 0.018(6) 0.022(6) 0.035(8) 0.003(5) -0.009(6) -0.010(5)
C1A 0.017(5) 0.010(4) 0.018(5) 0.002(4) 0.007(4) 0.000(4)
C2A 0.037(9) 0.026(8) 0.010(8) -0.003(6) 0.011(7) -0.001(7)
C3A 0.020(7) 0.011(6) 0.023(8) -0.004(6) 0.011(7) -0.004(6)
C4A 0.019(8) 0.033(8) 0.016(8) -0.008(6) 0.007(6) 0.006(6)
C5A 0.032(8) 0.012(6) 0.013(8) 0.002(5) 0.010(6) 0.001(6)
C6A 0.023(8) 0.011(6) 0.026(9) 0.007(6) 0.015(7) 0.009(6)
N3A 0.019(6) 0.014(6) 0.022(7) 0.000(5) 0.002(5) 0.004(5)
C8A 0.027(8) 0.021(7) 0.011(8) 0.000(6) 0.000(6) -0.006(6)
C9A 0.029(8) 0.010(7) 0.039(10) 0.000(6) -0.008(8) -0.003(6)
C10A 0.004(6) 0.016(7) 0.024(8) -0.002(6) -0.002(6) -0.005(5)
C11A 0.027(8) 0.014(7) 0.028(9) -0.006(6) 0.015(7) 0.002(6)
C12A 0.020(8) 0.036(9) 0.028(9) -0.001(7) -0.002(7) -0.001(7)
C13A 0.039(10) 0.019(8) 0.065(13) -0.002(8) -0.003(9) 0.006(7)
C14A 0.038(11) 0.061(12) 0.116(19) -0.040(12) -0.016(11) 0.005(9)
C15A 0.035(10) 0.026(9) 0.104(17) 0.023(10) 0.001(10) -0.010(7)
C16A 0.020(8) 0.021(7) 0.037(10) 0.002(7) -0.018(7) -0.006(6)
C17A 0.059(13) 0.055(11) 0.056(13) -0.002(10) -0.026(10) -0.003(9)
C18A 0.033(11) 0.104(15) 0.061(14) 0.021(12) -0.010(10) -0.023(10)
O1B 0.027(6) 0.025(5) 0.054(7) -0.013(5) 0.021(5) -0.006(4)
N1B 0.014(6) 0.015(6) 0.019(7) -0.006(5) -0.003(5) 0.001(4)
N2B 0.019(6) 0.011(5) 0.010(6) 0.000(4) 0.009(5) 0.006(4)
N4B 0.021(7) 0.015(6) 0.037(8) -0.009(5) 0.017(6) -0.004(5)
C1B 0.037(9) 0.009(7) 0.029(9) -0.008(6) 0.018(7) 0.003(6)
C2B 0.025(8) 0.027(8) 0.016(8) 0.005(6) 0.003(7) 0.008(6)
C3B 0.018(7) 0.019(7) 0.017(8) -0.007(6) 0.004(6) -0.005(6)
C4B 0.025(8) 0.025(7) 0.030(9) -0.006(6) 0.019(7) -0.002(6)
C5B 0.020(8) 0.007(6) 0.027(9) 0.005(6) 0.001(7) 0.004(5)
C6B 0.035(9) 0.010(6) 0.019(8) 0.005(6) -0.002(7) -0.003(6)
N3B 0.010(6) 0.013(5) 0.019(6) 0.001(5) 0.005(5) -0.007(4)
C8B 0.016(7) 0.013(6) 0.028(8) -0.007(6) 0.007(6) 0.001(5)
C9B 0.019(5) 0.007(4) 0.025(6) -0.005(4) 0.005(5) -0.008(4)
C10B 0.019(5) 0.008(4) 0.025(6) -0.005(4) 0.004(5) -0.008(4)
C11B 0.020(7) 0.024(7) 0.014(8) -0.015(6) 0.004(6) -0.013(6)
C12B 0.029(9) 0.028(8) 0.026(9) 0.003(7) 0.011(7) -0.004(7)
C13B 0.027(8) 0.029(8) 0.043(10) -0.001(7) 0.021(8) 0.008(7)
C14B 0.031(9) 0.023(8) 0.063(12) -0.007(8) 0.011(9) 0.006(7)
C15B 0.029(9) 0.032(9) 0.070(13) 0.004(8) 0.029(9) 0.001(7)
C16B 0.029(8) 0.011(7) 0.040(10) -0.010(6) 0.009(7) -0.011(6)
C17B 0.042(10) 0.018(7) 0.037(10) -0.011(7) 0.012(8) -0.004(7)
C18B 0.029(9) 0.024(8) 0.048(11) -0.006(7) 0.003(8) -0.015(6)
O1AB 0.018(5) 0.030(5) 0.006(5) -0.004(4) 0.004(4) -0.003(4)
O2AB 0.020(5) 0.022(5) 0.014(5) 0.004(4) 0.000(4) 0.004(4)
C1AB 0.012(7) 0.015(7) 0.023(8) -0.005(6) 0.011(6) 0.002(5)
C2AB 0.033(9) 0.050(9) 0.026(9) 0.007(7) 0.024(7) -0.004(7)
O3AB 0.012(4) 0.008(4) 0.016(5) -0.004(4) -0.001(4) -0.002(3)
O4AB 0.017(5) 0.015(4) 0.016(5) 0.003(4) 0.003(4) 0.002(4)
C3AB 0.023(8) 0.021(7) 0.012(7) -0.001(6) 0.007(6) -0.001(6)
C4AB 0.012(7) 0.027(7) 0.030(9) 0.007(7) -0.006(6) -0.008(6)
Cl1P 0.032(2) 0.041(2) 0.077(3) -0.003(2) -0.001(2) 0.0043(18)
Cl2P 0.046(3) 0.048(3) 0.109(5) 0.035(3) 0.008(3) -0.003(2)
C1P 0.040(10) 0.033(9) 0.060(12) 0.006(8) 0.013(9) 0.006(7)
Cl1Q 0.071(3) 0.055(3) 0.036(3) -0.003(2) 0.012(2) 0.011(2)
Cl2Q 0.047(3) 0.035(2) 0.034(2) -0.0014(17) 0.003(2) 0.0061(18)
C1Q 0.036(10) 0.030(9) 0.080(14) -0.005(9) 0.024(10) 0.003(7)

loop_
_atom_type_symbol
_atom_type_description
_atom_type_scat_dispersion_real
_atom_type_scat_dispersion_imag
_atom_type_scat_source
C C 0.0033 0.0016 'International Tables Vol C Tables 4.2.6.8 and 6.1.1.4'
H H 0.0000 0.0000 'International Tables Vol C Tables 4.2.6.8 and 6.1.1.4'
N N 0.0061 0.0033 'International Tables Vol C Tables 4.2.6.8 and 6.1.1.4'
Rh Rh -1.1178 0.9187 'International Tables Vol C Tables 4.2.6.8 and 6.1.1.4'
I I -0.4742 1.8119 'International Tables Vol C Tables 4.2.6.8 and 6.1.1.4'
O O 0.0106 0.0060 'International Tables Vol C Tables 4.2.6.8 and 6.1.1.4'
Cl Cl 0.1484 0.1585 'International Tables Vol C Tables 4.2.6.8 and 6.1.1.4'

loop_
_geom_angle_atom_site_label_1
_geom_angle_atom_site_label_2
_geom_angle_atom_site_label_3
_geom_angle
Cl2R C1R1 Cl1R 113.3(10)
Cl2R C1R1 H1R1 108.9
Cl1R C1R1 H1R1 108.9
Cl2R C1R1 H1R2 108.9
Cl1R C1R1 H1R2 108.9
H1R1 C1R1 H1R2 107.7
Cl3T C1S Cl3X 87.2(18)
Cl3T C1S Cl1S 14.8(13)
Cl3X C1S Cl1S 98.0(16)
Cl3T C1S Cl2S 119(2)
Cl3X C1S Cl2S 32.2(8)
Cl1S C1S Cl2S 129.3(16)
Cl3T C1S Cl4T 56.6(14)
Cl3X C1S Cl4T 31.0(8)
Cl1S C1S Cl4T 68.7(13)
Cl2S C1S Cl4T 63.1(10)
Cl1T Cl1S Cl3T 168(5)
Cl1T Cl1S C1S 142(3)
Cl3T Cl1S C1S 26(2)
Cl1T Cl1S Cl4T 148(3)
Cl3T Cl1S Cl4T 39(2)
C1S Cl1S Cl4T 59.5(11)
Cl3X Cl2S C1S 66.8(15)
Cl3X Cl2S Cl4T 5.4(13)
C1S Cl2S Cl4T 62.3(10)
Cl3X Cl4T Cl3T 95.8(16)
Cl3X Cl4T C1S 58.8(14)
Cl3T Cl4T C1S 37.4(9)
Cl3X Cl4T Cl2S 5.2(12)
Cl3T Cl4T Cl2S 91.8(10)
C1S Cl4T Cl2S 54.6(9)
Cl3X Cl4T Cl1S 108.2(15)
Cl3T Cl4T Cl1S 15.8(9)
C1S Cl4T Cl1S 51.8(10)
Cl2S Cl4T Cl1S 104.8(9)
Cl1S Cl3T C1S 140(3)
Cl1S Cl3T Cl1T 6(2)
C1S Cl3T Cl1T 133.9(19)
Cl1S Cl3T Cl4T 125(3)
C1S Cl3T Cl4T 86.0(17)
Cl1T Cl3T Cl4T 128.7(14)
Cl1S Cl3T Cl3X 145(3)
C1S Cl3T Cl3X 56.4(15)
Cl1T Cl3T Cl3X 146.0(13)
Cl4T Cl3T Cl3X 30.0(7)
Cl1S Cl1T Cl3T 6(3)
Cl2S Cl3X Cl4T 169(2)
Cl2S Cl3X C1S 81.0(16)
Cl4T Cl3X C1S 90.2(17)
Cl2S Cl3X Cl3T 117.4(16)
Cl4T Cl3X Cl3T 54.3(13)
C1S Cl3X Cl3T 36.4(9)
C1A Rh1A C6A 80.2(5)
C1A Rh1A O3AB 95.9(4)
C6A Rh1A O3AB 175.4(4)
C1A Rh1A O1AB 175.8(4)
C6A Rh1A O1AB 103.8(4)
O3AB Rh1A O1AB 80.2(3)
C1A Rh1A Rh1B 96.6(3)
C6A Rh1A Rh1B 94.8(3)
O3AB Rh1A Rh1B 83.19(19)
O1AB Rh1A Rh1B 84.4(2)
C1A Rh1A I1 83.5(3)
C6A Rh1A I1 91.7(3)
O3AB Rh1A I1 90.18(19)
O1AB Rh1A I1 95.0(2)
Rh1B Rh1A I1 173.35(5)
C1B Rh1B C6B 79.8(5)
C1B Rh1B O4AB 175.8(4)
C6B Rh1B O4AB 103.9(4)
C1B Rh1B O2AB 94.1(4)
C6B Rh1B O2AB 172.9(4)
O4AB Rh1B O2AB 82.4(3)
C1B Rh1B Rh1A 99.3(3)
C6B Rh1B Rh1A 95.0(3)
O4AB Rh1B Rh1A 82.5(2)
O2AB Rh1B Rh1A 82.5(2)
C1B Rh1B I2 89.7(3)
C6B Rh1B I2 88.1(3)
O4AB Rh1B I2 88.4(2)
O2AB Rh1B I2 95.4(2)
Rh1A Rh1B I2 170.87(5)
C1A N1A C2A 109.4(10)
C1A N1A C4A 125.6(10)
C2A N1A C4A 124.9(10)
C5A N2A C1A 115.3(10)
C5A N2A C3A 133.8(10)
C1A N2A C3A 110.8(10)
C12A N4A C16A 122.6(10)
C12A N4A C13A 119.9(11)
C16A N4A C13A 117.5(10)
N1A C1A N2A 104.4(10)
N1A C1A Rh1A 138.8(9)
N2A C1A Rh1A 116.8(9)
C3A C2A N1A 110.0(11)
C3A C2A H2A 125.0
N1A C2A H2A 125.0
C2A C3A N2A 105.3(11)
C2A C3A H3A 127.3
N2A C3A H3A 127.3
N1A C4A H4A1 109.5
N1A C4A H4A2 109.5
H4A1 C4A H4A2 109.5
N1A C4A H4A3 109.5
H4A1 C4A H4A3 109.5
H4A2 C4A H4A3 109.5
C10A C5A N2A 124.1(11)
C10A C5A C6A 123.8(12)
N2A C5A C6A 112.1(11)
N3A C6A C5A 113.9(11)
N3A C6A Rh1A 130.8(9)
C5A C6A Rh1A 115.2(10)
C6A N3A C8A 122.8(11)
C6A N3A C11A 120.7(10)
C8A N3A C11A 116.3(11)
C9A C8A N3A 122.5(12)
C9A C8A H8A 118.8
N3A C8A H8A 118.8
C8A C9A C10A 117.4(12)
C8A C9A C12A 120.7(13)
C10A C9A C12A 121.0(13)
C5A C10A C9A 119.2(12)
C5A C10A H10A 120.4
C9A C10A H10A 120.4
N3A C11A H11A 109.5
N3A C11A H11B 109.5
H11A C11A H11B 109.5
N3A C11A H11C 109.5
H11A C11A H11C 109.5
H11B C11A H11C 109.5
O1A C12A N4A 122.9(12)
O1A C12A C9A 116.4(12)
N4A C12A C9A 120.2(12)
C15A C13A N4A 111.1(13)
C15A C13A C14A 112.4(14)
N4A C13A C14A 108.5(13)
C13A C14A H14A 109.5
C13A C14A H14B 109.5
H14A C14A H14B 109.5
C13A C14A H14C 109.5
H14A C14A H14C 109.5
H14B C14A H14C 109.5
C13A C15A H15A 109.5
C13A C15A H15B 109.5
H15A C15A H15B 109.5
C13A C15A H15C 109.5
H15A C15A H15C 109.5
H15B C15A H15C 109.5
N4A C16A C17A 110.6(12)
N4A C16A C18A 109.9(12)
C17A C16A C18A 112.5(13)
C16A C17A H17A 109.5
C16A C17A H17B 109.5
H17A C17A H17B 109.5
C16A C17A H17C 109.5
H17A C17A H17C 109.5
H17B C17A H17C 109.5
C16A C18A H18A 109.5
C16A C18A H18B 109.5
H18A C18A H18B 109.5
C16A C18A H18C 109.5
H18A C18A H18C 109.5
H18B C18A H18C 109.5
C1B N1B C2B 108.8(11)
C1B N1B C4B 127.4(11)
C2B N1B C4B 123.8(11)
C1B N2B C3B 112.2(10)
C1B N2B C5B 115.8(11)
C3B N2B C5B 131.4(10)
C12B N4B C13B 120.3(10)
C12B N4B C16B 121.0(11)
C13B N4B C16B 118.7(10)
N2B C1B N1B 105.3(11)
N2B C1B Rh1B 117.1(9)
N1B C1B Rh1B 137.6(10)
C3B C2B N1B 108.6(12)
C3B C2B H2B 125.7
N1B C2B H2B 125.7
C2B C3B N2B 105.2(11)
C2B C3B H3B 127.4
N2B C3B H3B 127.4
N1B C4B H4B1 109.5
N1B C4B H4B2 109.5
H4B1 C4B H4B2 109.5
N1B C4B H4B3 109.5
H4B1 C4B H4B3 109.5
H4B2 C4B H4B3 109.5
C10B C5B N2B 124.1(12)
C10B C5B C6B 124.7(13)
N2B C5B C6B 111.2(11)
N3B C6B C5B 112.0(11)
N3B C6B Rh1B 132.5(10)
C5B C6B Rh1B 115.5(9)
C6B N3B C8B 124.6(11)
C6B N3B C11B 117.6(10)
C8B N3B C11B 117.7(10)
C9B C8B N3B 122.0(12)
C9B C8B H8B 119.0
N3B C8B H8B 119.0
C8B C9B C10B 116.8(12)
C8B C9B C12B 120.9(12)
C10B C9B C12B 120.6(11)
C5B C10B C9B 119.2(12)
C5B C10B H10B 120.4
C9B C10B H10B 120.4
N3B C11B H11D 109.5
N3B C11B H11E 109.5
H11D C11B H11E 109.5
N3B C11B H11F 109.5
H11D C11B H11F 109.5
H11E C11B H11F 109.5
O1B C12B N4B 122.0(12)
O1B C12B C9B 116.9(11)
N4B C12B C9B 120.9(11)
N4B C13B C14B 111.7(11)
N4B C13B C15B 111.9(12)
C14B C13B C15B 112.5(11)
C13B C14B H14D 109.5
C13B C14B H14E 109.5
H14D C14B H14E 109.5
C13B C14B H14F 109.5
H14D C14B H14F 109.5
H14E C14B H14F 109.5
C13B C15B H15D 109.5
C13B C15B H15E 109.5
H15D C15B H15E 109.5
C13B C15B H15F 109.5
H15D C15B H15F 109.5
H15E C15B H15F 109.5
N4B C16B C17B 110.1(11)
N4B C16B C18B 108.9(10)
C17B C16B C18B 113.6(11)
C16B C17B H17D 109.5
C16B C17B H17E 109.5
H17D C17B H17E 109.5
C16B C17B H17F 109.5
H17D C17B H17F 109.5
H17E C17B H17F 109.5
C16B C18B H18D 109.5
C16B C18B H18E 109.5
H18D C18B H18E 109.5
C16B C18B H18F 109.5
H18D C18B H18F 109.5
H18E C18B H18F 109.5
C1AB O1AB Rh1A 117.9(7)
C1AB O2AB Rh1B 120.2(7)
O2AB C1AB O1AB 126.6(11)
O2AB C1AB C2AB 117.8(10)
O1AB C1AB C2AB 115.6(11)
C1AB C2AB H2A1 109.5
C1AB C2AB H2A2 109.5
H2A1 C2AB H2A2 109.5
C1AB C2AB H2A3 109.5
H2A1 C2AB H2A3 109.5
H2A2 C2AB H2A3 109.5
C3AB O3AB Rh1A 120.5(8)
C3AB O4AB Rh1B 117.1(7)
O3AB C3AB O4AB 125.1(11)
O3AB C3AB C4AB 119.0(11)
O4AB C3AB C4AB 115.9(10)
C3AB C4AB H4A4 109.5
C3AB C4AB H4A5 109.5
H4A4 C4AB H4A5 109.5
C3AB C4AB H4A6 109.5
H4A4 C4AB H4A6 109.5
H4A5 C4AB H4A6 109.5
Cl2P C1P Cl1P 111.9(8)
Cl2P C1P H1P1 109.2
Cl1P C1P H1P1 109.2
Cl2P C1P H1P2 109.2
Cl1P C1P H1P2 109.2
H1P1 C1P H1P2 107.9
Cl2Q C1Q Cl1Q 112.8(8)
Cl2Q C1Q H1Q1 109.0
Cl1Q C1Q H1Q1 109.0
Cl2Q C1Q H1Q2 109.0
Cl1Q C1Q H1Q2 109.0
H1Q1 C1Q H1Q2 107.8

loop_
_geom_bond_atom_site_label_1
_geom_bond_atom_site_label_2
_geom_bond_distance
C1R1 Cl2R 1.713(15)
C1R1 Cl1R 1.714(16)
C1R1 H1R1 0.9900
C1R1 H1R2 0.9900
C1S Cl3T 1.26(3)
C1S Cl3X 1.77(3)
C1S Cl1S 1.89(3)
C1S Cl2S 1.91(3)
C1S Cl4T 2.07(3)
Cl1S Cl1T 0.66(3)
Cl1S Cl3T 0.74(3)
Cl1S Cl4T 2.24(3)
Cl2S Cl3X 1.029(19)
Cl2S Cl4T 2.09(2)
Cl4T Cl3X 1.07(2)
Cl4T Cl3T 1.73(2)
Cl3T Cl1T 1.39(3)
Cl3T Cl3X 2.13(3)
Rh1A C1A 1.922(12)
Rh1A C6A 1.978(13)
Rh1A O3AB 2.124(8)
Rh1A O1AB 2.133(8)
Rh1A Rh1B 2.6204(13)
Rh1A I1 2.8322(12)
Rh1B C1B 1.946(14)
Rh1B C6B 1.961(13)
Rh1B O4AB 2.137(8)
Rh1B O2AB 2.145(8)
Rh1B I2 2.8132(12)
O1A C12A 1.247(15)
N1A C1A 1.352(15)
N1A C2A 1.394(15)
N1A C4A 1.442(15)
N2A C5A 1.377(15)
N2A C1A 1.396(14)
N2A C3A 1.397(14)
N4A C12A 1.342(16)
N4A C16A 1.484(15)
N4A C13A 1.508(17)
C2A C3A 1.324(17)
C2A H2A 0.9500
C3A H3A 0.9500
C4A H4A1 0.9800
C4A H4A2 0.9800
C4A H4A3 0.9800
C5A C10A 1.367(16)
C5A C6A 1.429(16)
C6A N3A 1.362(15)
N3A C8A 1.371(15)
N3A C11A 1.462(15)
C8A C9A 1.367(18)
C8A H8A 0.9500
C9A C10A 1.395(17)
C9A C12A 1.494(18)
C10A H10A 0.9500
C11A H11A 0.9800
C11A H11B 0.9800
C11A H11C 0.9800
C13A C15A 1.48(2)
C13A C14A 1.54(2)
C14A H14A 0.9800
C14A H14B 0.9800
C14A H14C 0.9800
C15A H15A 0.9800
C15A H15B 0.9800
C15A H15C 0.9800
C16A C17A 1.50(2)
C16A C18A 1.56(2)
C17A H17A 0.9800
C17A H17B 0.9800
C17A H17C 0.9800
C18A H18A 0.9800
C18A H18B 0.9800
C18A H18C 0.9800
O1B C12B 1.231(14)
N1B C1B 1.358(15)
N1B C2B 1.414(15)
N1B C4B 1.451(15)
N2B C1B 1.355(15)
N2B C3B 1.390(14)
N2B C5B 1.392(15)
N4B C12B 1.352(16)
N4B C13B 1.475(15)
N4B C16B 1.500(15)
C2B C3B 1.342(16)
C2B H2B 0.9500
C3B H3B 0.9500
C4B H4B1 0.9800
C4B H4B2 0.9800
C4B H4B3 0.9800
C5B C10B 1.343(16)
C5B C6B 1.441(17)
C6B N3B 1.361(15)
N3B C8B 1.364(14)
N3B C11B 1.494(14)
C8B C9B 1.356(16)
C8B H8B 0.9500
C9B C10B 1.425(17)
C9B C12B 1.495(17)
C10B H10B 0.9500
C11B H11D 0.9800
C11B H11E 0.9800
C11B H11F 0.9800
C13B C14B 1.521(18)
C13B C15B 1.527(19)
C14B H14D 0.9800
C14B H14E 0.9800
C14B H14F 0.9800
C15B H15D 0.9800
C15B H15E 0.9800
C15B H15F 0.9800
C16B C17B 1.506(17)
C16B C18B 1.528(18)
C17B H17D 0.9800
C17B H17E 0.9800
C17B H17F 0.9800
C18B H18D 0.9800
C18B H18E 0.9800
C18B H18F 0.9800
O1AB C1AB 1.274(13)
O2AB C1AB 1.252(13)
C1AB C2AB 1.523(16)
C2AB H2A1 0.9800
C2AB H2A2 0.9800
C2AB H2A3 0.9800
O3AB C3AB 1.241(13)
O4AB C3AB 1.292(13)
C3AB C4AB 1.514(16)
C4AB H4A4 0.9800
C4AB H4A5 0.9800
C4AB H4A6 0.9800
Cl1P C1P 1.758(14)
Cl2P C1P 1.727(14)
C1P H1P1 0.9900
C1P H1P2 0.9900
Cl1Q C1Q 1.752(16)
Cl2Q C1Q 1.746(16)
C1Q H1Q1 0.9900
C1Q H1Q2 0.9900

loop_
_geom_torsion_atom_site_label_1
_geom_torsion_atom_site_label_2
_geom_torsion_atom_site_label_3
_geom_torsion_atom_site_label_4
_geom_torsion
Cl3T C1S Cl1S Cl1T -179(10)
Cl3X C1S Cl1S Cl1T 138(5)
Cl2S C1S Cl1S Cl1T 129(5)
Cl4T C1S Cl1S Cl1T 148(5)
Cl3X C1S Cl1S Cl3T -43(5)
Cl2S C1S Cl1S Cl3T -52(6)
Cl4T C1S Cl1S Cl3T -33(5)
Cl3T C1S Cl1S Cl4T 33(5)
Cl3X C1S Cl1S Cl4T -10.2(10)
Cl2S C1S Cl1S Cl4T -19.0(16)
Cl3T C1S Cl2S Cl3X 3(2)
Cl1S C1S Cl2S Cl3X 16(2)
Cl4T C1S Cl2S Cl3X -3.4(14)
Cl3T C1S Cl2S Cl4T 6.7(19)
Cl3X C1S Cl2S Cl4T 3.4(14)
Cl1S C1S Cl2S Cl4T 19.9(17)
Cl3T C1S Cl4T Cl3X -169(2)
Cl1S C1S Cl4T Cl3X -160.0(19)
Cl2S C1S Cl4T Cl3X 3.6(14)
Cl3X C1S Cl4T Cl3T 169(2)
Cl1S C1S Cl4T Cl3T 9.5(15)
Cl2S C1S Cl4T Cl3T 173(2)
Cl3T C1S Cl4T Cl2S -173(2)
Cl3X C1S Cl4T Cl2S -3.6(14)
Cl1S C1S Cl4T Cl2S -163.6(14)
Cl3T C1S Cl4T Cl1S -9.5(15)
Cl3X C1S Cl4T Cl1S 160.0(19)
Cl2S C1S Cl4T Cl1S 163.6(14)
C1S Cl2S Cl4T Cl3X -144(14)
Cl3X Cl2S Cl4T Cl3T 140(14)
C1S Cl2S Cl4T Cl3T -4.2(12)
Cl3X Cl2S Cl4T C1S 144(14)
Cl3X Cl2S Cl4T Cl1S 131(14)
C1S Cl2S Cl4T Cl1S -13.3(11)
Cl1T Cl1S Cl4T Cl3X -124(6)
Cl3T Cl1S Cl4T Cl3X 40(4)
C1S Cl1S Cl4T Cl3X 17.9(17)
Cl1T Cl1S Cl4T Cl3T -164(9)
C1S Cl1S Cl4T Cl3T -22(4)
Cl1T Cl1S Cl4T C1S -142(6)
Cl3T Cl1S Cl4T C1S 22(4)
Cl1T Cl1S Cl4T Cl2S -129(6)
Cl3T Cl1S Cl4T Cl2S 35(4)
C1S Cl1S Cl4T Cl2S 13.8(12)
Cl1T Cl1S Cl3T C1S 3(28)
Cl4T Cl1S Cl3T C1S -133(7)
C1S Cl1S Cl3T Cl1T -3(28)
Cl4T Cl1S Cl3T Cl1T -136(23)
Cl1T Cl1S Cl3T Cl4T 136(23)
C1S Cl1S Cl3T Cl4T 133(7)
Cl1T Cl1S Cl3T Cl3X 104(24)
C1S Cl1S Cl3T Cl3X 101(7)
Cl4T Cl1S Cl3T Cl3X -32(3)
Cl3X C1S Cl3T Cl1S 138(5)
Cl2S C1S Cl3T Cl1S 136(5)
Cl4T C1S Cl3T Cl1S 143(6)
Cl3X C1S Cl3T Cl1T 138(2)
Cl1S C1S Cl3T Cl1T 0(4)
Cl2S C1S Cl3T Cl1T 136(2)
Cl4T C1S Cl3T Cl1T 143(3)
Cl3X C1S Cl3T Cl4T -5.4(12)
Cl1S C1S Cl3T Cl4T -143(6)
Cl2S C1S Cl3T Cl4T -7(2)
Cl1S C1S Cl3T Cl3X -138(5)
Cl2S C1S Cl3T Cl3X -1.7(13)
Cl4T C1S Cl3T Cl3X 5.4(12)
Cl3X Cl4T Cl3T Cl1S -143(4)
C1S Cl4T Cl3T Cl1S -152(5)
Cl2S Cl4T Cl3T Cl1S -146(4)
Cl3X Cl4T Cl3T C1S 9(2)
Cl2S Cl4T Cl3T C1S 5.7(16)
Cl1S Cl4T Cl3T C1S 152(5)
Cl3X Cl4T Cl3T Cl1T -138(2)
C1S Cl4T Cl3T Cl1T -147(3)
Cl2S Cl4T Cl3T Cl1T -140.9(16)
Cl1S Cl4T Cl3T Cl1T 5(3)
C1S Cl4T Cl3T Cl3X -9(2)
Cl2S Cl4T Cl3T Cl3X -3.4(12)
Cl1S Cl4T Cl3T Cl3X 143(4)
C1S Cl1S Cl1T Cl3T 2(20)
Cl4T Cl1S Cl1T Cl3T 123(27)
C1S Cl3T Cl1T Cl1S -178(100)
Cl4T Cl3T Cl1T Cl1S -47(24)
Cl3X Cl3T Cl1T Cl1S -84(24)
C1S Cl2S Cl3X Cl4T 34(13)
Cl4T Cl2S Cl3X C1S -34(13)
C1S Cl2S Cl3X Cl3T -1.9(14)
Cl4T Cl2S Cl3X Cl3T -36(12)
Cl3T Cl4T Cl3X Cl2S -40(14)
C1S Cl4T Cl3X Cl2S -34(13)
Cl1S Cl4T Cl3X Cl2S -50(14)
Cl3T Cl4T Cl3X C1S -6.4(14)
Cl2S Cl4T Cl3X C1S 34(13)
Cl1S Cl4T Cl3X C1S -16.4(15)
C1S Cl4T Cl3X Cl3T 6.4(14)
Cl2S Cl4T Cl3X Cl3T 40(14)
Cl1S Cl4T Cl3X Cl3T -10.0(10)
Cl3T C1S Cl3X Cl2S -177(2)
Cl1S C1S Cl3X Cl2S -167.2(17)
Cl4T C1S Cl3X Cl2S 174(2)
Cl3T C1S Cl3X Cl4T 9(2)
Cl1S C1S Cl3X Cl4T 18.8(18)
Cl2S C1S Cl3X Cl4T -174(2)
Cl1S C1S Cl3X Cl3T 10.0(13)
Cl2S C1S Cl3X Cl3T 177(2)
Cl4T C1S Cl3X Cl3T -9(2)
Cl1S Cl3T Cl3X Cl2S -127(5)
C1S Cl3T Cl3X Cl2S 3(2)
Cl1T Cl3T Cl3X Cl2S -117(3)
Cl4T Cl3T Cl3X Cl2S 172(3)
Cl1S Cl3T Cl3X Cl4T 61(5)
C1S Cl3T Cl3X Cl4T -169(2)
Cl1T Cl3T Cl3X Cl4T 71(3)
Cl1S Cl3T Cl3X C1S -130(6)
Cl1T Cl3T Cl3X C1S -120(3)
Cl4T Cl3T Cl3X C1S 169(2)
C1A Rh1A Rh1B C1B 111.1(5)
C6A Rh1A Rh1B C1B 30.4(5)
O3AB Rh1A Rh1B C1B -153.8(4)
O1AB Rh1A Rh1B C1B -73.0(4)
I1 Rh1A Rh1B C1B -158.0(6)
C1A Rh1A Rh1B C6B 30.7(5)
C6A Rh1A Rh1B C6B -50.0(5)
O3AB Rh1A Rh1B C6B 125.8(4)
O1AB Rh1A Rh1B C6B -153.5(4)
I1 Rh1A Rh1B C6B 121.6(6)
C1A Rh1A Rh1B O4AB -72.7(4)
C6A Rh1A Rh1B O4AB -153.4(4)
O3AB Rh1A Rh1B O4AB 22.5(3)
O1AB Rh1A Rh1B O4AB 103.2(3)
I1 Rh1A Rh1B O4AB 18.2(5)
C1A Rh1A Rh1B O2AB -156.0(4)
C6A Rh1A Rh1B O2AB 123.4(4)
O3AB Rh1A Rh1B O2AB -60.8(3)
O1AB Rh1A Rh1B O2AB 19.9(3)
I1 Rh1A Rh1B O2AB -65.1(5)
C1A Rh1A Rh1B I2 -78.7(5)
C6A Rh1A Rh1B I2 -159.3(5)
O3AB Rh1A Rh1B I2 16.5(4)
O1AB Rh1A Rh1B I2 97.2(4)
I1 Rh1A Rh1B I2 12.2(7)
C2A N1A C1A N2A 2.7(12)
C4A N1A C1A N2A -174.4(10)
C2A N1A C1A Rh1A 179.7(10)
C4A N1A C1A Rh1A 2.7(19)
C5A N2A C1A N1A 174.5(9)
C3A N2A C1A N1A -1.9(12)
C5A N2A C1A Rh1A -3.3(12)
C3A N2A C1A Rh1A -179.7(7)
C6A Rh1A C1A N1A -171.7(13)
O3AB Rh1A C1A N1A 10.7(12)
O1AB Rh1A C1A N1A -9(6)
Rh1B Rh1A C1A N1A 94.5(12)
I1 Rh1A C1A N1A -78.8(12)
C6A Rh1A C1A N2A 5.1(8)
O3AB Rh1A C1A N2A -172.5(8)
O1AB Rh1A C1A N2A 167(5)
Rh1B Rh1A C1A N2A -88.7(8)
I1 Rh1A C1A N2A 98.0(8)
C1A N1A C2A C3A -2.6(13)
C4A N1A C2A C3A 174.5(10)
N1A C2A C3A N2A 1.3(13)
C5A N2A C3A C2A -175.2(12)
C1A N2A C3A C2A 0.4(12)
C1A N2A C5A C10A 178.2(10)
C3A N2A C5A C10A -6.3(19)
C1A N2A C5A C6A -1.8(13)
C3A N2A C5A C6A 173.6(11)
C10A C5A C6A N3A 3.5(16)
N2A C5A C6A N3A -176.4(9)
C10A C5A C6A Rh1A -174.1(9)
N2A C5A C6A Rh1A 6.0(12)
C1A Rh1A C6A N3A 176.9(11)
O3AB Rh1A C6A N3A -152(4)
O1AB Rh1A C6A N3A -1.8(11)
Rh1B Rh1A C6A N3A -87.2(10)
I1 Rh1A C6A N3A 93.8(10)
C1A Rh1A C6A C5A -6.0(8)
O3AB Rh1A C6A C5A 25(5)
O1AB Rh1A C6A C5A 175.3(8)
Rh1B Rh1A C6A C5A 89.9(8)
I1 Rh1A C6A C5A -89.1(8)
C5A C6A N3A C8A -5.4(15)
Rh1A C6A N3A C8A 171.7(9)
C5A C6A N3A C11A 179.5(9)
Rh1A C6A N3A C11A -3.4(16)
C6A N3A C8A C9A 2.8(17)
C11A N3A C8A C9A 178.1(10)
N3A C8A C9A C10A 2.1(17)
N3A C8A C9A C12A -167.1(11)
N2A C5A C10A C9A -179.0(10)
C6A C5A C10A C9A 1.0(18)
C8A C9A C10A C5A -3.9(17)
C12A C9A C10A C5A 165.3(11)
C16A N4A C12A O1A -7(2)
C13A N4A C12A O1A 174.2(14)
C16A N4A C12A C9A 164.8(13)
C13A N4A C12A C9A -14(2)
C8A C9A C12A O1A 97.2(16)
C10A C9A C12A O1A -71.7(17)
C8A C9A C12A N4A -74.9(17)
C10A C9A C12A N4A 116.3(15)
C12A N4A C13A C15A 118.1(15)
C16A N4A C13A C15A -61.0(17)
C12A N4A C13A C14A -117.8(15)
C16A N4A C13A C14A 63.0(17)
C12A N4A C16A C17A -58.9(18)
C13A N4A C16A C17A 120.2(14)
C12A N4A C16A C18A 65.8(18)
C13A N4A C16A C18A -115.0(14)
C3B N2B C1B N1B -0.4(12)
C5B N2B C1B N1B 171.4(9)
C3B N2B C1B Rh1B -177.8(8)
C5B N2B C1B Rh1B -5.9(12)
C2B N1B C1B N2B 1.2(12)
C4B N1B C1B N2B -177.3(10)
C2B N1B C1B Rh1B 177.7(10)
C4B N1B C1B Rh1B -0.7(19)
C6B Rh1B C1B N2B 7.2(9)
O4AB Rh1B C1B N2B 158(5)
O2AB Rh1B C1B N2B -169.3(8)
Rh1A Rh1B C1B N2B -86.2(8)
I2 Rh1B C1B N2B 95.3(8)
C6B Rh1B C1B N1B -169.0(13)
O4AB Rh1B C1B N1B -19(6)
O2AB Rh1B C1B N1B 14.4(13)
Rh1A Rh1B C1B N1B 97.6(12)
I2 Rh1B C1B N1B -80.9(12)
C1B N1B C2B C3B -1.6(13)
C4B N1B C2B C3B 176.9(10)
N1B C2B C3B N2B 1.3(13)
C1B N2B C3B C2B -0.6(13)
C5B N2B C3B C2B -170.8(11)
C1B N2B C5B C10B 177.4(10)
C3B N2B C5B C10B -12.7(18)
C1B N2B C5B C6B -0.2(13)
C3B N2B C5B C6B 169.8(11)
C10B C5B C6B N3B 8.0(16)
N2B C5B C6B N3B -174.5(9)
C10B C5B C6B Rh1B -171.4(9)
N2B C5B C6B Rh1B 6.1(12)
C1B Rh1B C6B N3B 173.5(12)
O4AB Rh1B C6B N3B -4.4(12)
O2AB Rh1B C6B N3B -157(3)
Rh1A Rh1B C6B N3B -87.9(11)
I2 Rh1B C6B N3B 83.5(11)
C1B Rh1B C6B C5B -7.2(8)
O4AB Rh1B C6B C5B 175.0(8)
O2AB Rh1B C6B C5B 22(4)
Rh1A Rh1B C6B C5B 91.4(8)
I2 Rh1B C6B C5B -97.2(8)
C5B C6B N3B C8B -10.4(15)
Rh1B C6B N3B C8B 169.0(9)
C5B C6B N3B C11B 173.6(9)
Rh1B C6B N3B C11B -7.1(16)
C6B N3B C8B C9B 6.2(17)
C11B N3B C8B C9B -177.8(10)
N3B C8B C9B C10B 1.6(16)
N3B C8B C9B C12B -164.0(10)
N2B C5B C10B C9B -178.6(10)
C6B C5B C10B C9B -1.4(17)
C8B C9B C10B C5B -3.7(16)
C12B C9B C10B C5B 162.0(11)
C13B N4B C12B O1B 5(2)
C16B N4B C12B O1B -173.9(12)
C13B N4B C12B C9B -169.5(12)
C16B N4B C12B C9B 11.6(19)
C8B C9B C12B O1B 51.5(17)
C10B C9B C12B O1B -113.5(13)
C8B C9B C12B N4B -133.7(13)
C10B C9B C12B N4B 61.3(16)
C12B N4B C13B C14B 64.5(16)
C16B N4B C13B C14B -116.5(13)
C12B N4B C13B C15B -62.7(16)
C16B N4B C13B C15B 116.3(13)
C12B N4B C16B C17B 116.3(13)
C13B N4B C16B C17B -62.7(16)
C12B N4B C16B C18B -118.5(13)
C13B N4B C16B C18B 62.5(14)
C1A Rh1A O1AB C1AB 79(5)
C6A Rh1A O1AB C1AB -119.0(9)
O3AB Rh1A O1AB C1AB 58.6(8)
Rh1B Rh1A O1AB C1AB -25.4(8)
I1 Rh1A O1AB C1AB 148.0(8)
C1B Rh1B O2AB C1AB 75.1(9)
C6B Rh1B O2AB C1AB 46(4)
O4AB Rh1B O2AB C1AB -107.2(9)
Rh1A Rh1B O2AB C1AB -23.8(8)
I2 Rh1B O2AB C1AB 165.2(8)
Rh1B O2AB C1AB O1AB 11.2(17)
Rh1B O2AB C1AB C2AB -169.5(9)
Rh1A O1AB C1AB O2AB 15.1(16)
Rh1A O1AB C1AB C2AB -164.2(8)
C1A Rh1A O3AB C3AB 73.4(9)
C6A Rh1A O3AB C3AB 42(5)
O1AB Rh1A O3AB C3AB -108.1(9)
Rh1B Rh1A O3AB C3AB -22.6(8)
I1 Rh1A O3AB C3AB 156.9(8)
C1B Rh1B O4AB C3AB 84(6)
C6B Rh1B O4AB C3AB -125.9(8)
O2AB Rh1B O4AB C3AB 50.8(8)
Rh1A Rh1B O4AB C3AB -32.6(8)
I2 Rh1B O4AB C3AB 146.4(8)
Rh1A O3AB C3AB O4AB 3.2(16)
Rh1A O3AB C3AB C4AB -174.8(8)
Rh1B O4AB C3AB O3AB 26.4(15)
Rh1B O4AB C3AB C4AB -155.6(8)
